data_4067969
loop_
_publ_author_name
'Ghereg, Dumitru'
'Sotiropoulos, Jean-Marc'
'Escudi\'e, Jean'
'Miqueu, Karinne'
'Matioszek, Dimitri'
'Ladeira, Sonia'
'Saffon-Merceron, Nathalie'

_publ_section_title
;
 Versatile 1,2- and 1,3-Dipole Behavior of the 1-Arsa-3-Germaallene
 Tip(t-Bu)Ge&#x2550;C&#x2550;AsMes*: Formation of a Heterocyclic
 Arsa(germa)carbene (AsGeHC)
;
_journal_issue 3
_journal_name_full Organometallics
_journal_page_first 930
_journal_paper_doi 10.1021/om200968x
_journal_volume 31
_journal_year 2012
_chemical_formula_sum 'C38 H61 As Ge Se1.11'
_chemical_formula_weight 752.83
_chemical_name_systematic
; 
 ? 
;
_space_group_IT_number 14
_symmetry_cell_setting monoclinic
_symmetry_space_group_name_Hall '-P 2ybc'
_symmetry_space_group_name_H-M 'P 1 21/c 1'
_atom_sites_solution_hydrogens geom
_atom_sites_solution_primary direct
_atom_sites_solution_secondary difmap
_audit_creation_method SHELXL-97
_cell_angle_alpha 90.00
_cell_angle_beta 99.872(3)
_cell_angle_gamma 90.00
_cell_formula_units_Z 4
_cell_length_a 10.3723(8)
_cell_length_b 16.4418(15)
_cell_length_c 23.513(2)
_cell_measurement_reflns_used 9957
_cell_measurement_temperature 193(2)
_cell_measurement_theta_max 26.38
_cell_measurement_theta_min 2.62
_cell_volume 3950.5(6)
_computing_cell_refinement 'Bruker SAINT'
_computing_data_collection 'Bruker APEX2'
_computing_data_reduction 'Bruker SAINT'
_computing_molecular_graphics 'Bruker SHELXTL'
_computing_publication_material 'Bruker SHELXTL'
_computing_structure_refinement 'SHELXL-97 (Sheldrick, 1997)'
_computing_structure_solution 'SHELXS-97 (Sheldrick, 1990)'
_diffrn_ambient_temperature 193(2)
_diffrn_measured_fraction_theta_full 0.990
_diffrn_measured_fraction_theta_max 0.990
_diffrn_measurement_device_type 'Bruker kappa APEX-II CCD Quazar'
_diffrn_measurement_method 'phi and omega scans'
_diffrn_radiation_monochromator graphite
_diffrn_radiation_source 'fine-focus sealed tube'
_diffrn_radiation_type MoK\a
_diffrn_radiation_wavelength 0.71073
_diffrn_reflns_av_R_equivalents 0.0347
_diffrn_reflns_av_sigmaI/netI 0.0201
_diffrn_reflns_limit_h_max 10
_diffrn_reflns_limit_h_min -12
_diffrn_reflns_limit_k_max 18
_diffrn_reflns_limit_k_min -19
_diffrn_reflns_limit_l_max 24
_diffrn_reflns_limit_l_min -27
_diffrn_reflns_number 71406
_diffrn_reflns_theta_full 24.71
_diffrn_reflns_theta_max 24.71
_diffrn_reflns_theta_min 5.12
_diffrn_standards_number 0
_exptl_absorpt_coefficient_mu 2.649
_exptl_absorpt_correction_T_max 0.7080
_exptl_absorpt_correction_T_min 0.5933
_exptl_absorpt_correction_type multi-scan
_exptl_absorpt_process_details 'SADABS (Bruker-AXS)'
_exptl_crystal_colour orange
_exptl_crystal_density_diffrn 1.266
_exptl_crystal_density_method 'not measured'
_exptl_crystal_description block
_exptl_crystal_F_000 1567
_exptl_crystal_size_max 0.22
_exptl_crystal_size_mid 0.20
_exptl_crystal_size_min 0.14
_refine_diff_density_max 1.185
_refine_diff_density_min -0.720
_refine_diff_density_rms 0.056
_refine_ls_extinction_method none
_refine_ls_goodness_of_fit_ref 1.026
_refine_ls_hydrogen_treatment constr
_refine_ls_matrix_type full
_refine_ls_number_parameters 423
_refine_ls_number_reflns 6667
_refine_ls_number_restraints 129
_refine_ls_restrained_S_all 1.066
_refine_ls_R_factor_all 0.0413
_refine_ls_R_factor_gt 0.0308
_refine_ls_shift/su_max 0.001
_refine_ls_shift/su_mean 0.000
_refine_ls_structure_factor_coef Fsqd
_refine_ls_weighting_details 'calc w=1/[\s^2^(Fo^2^)+(0.0308P)^2^+5.3278P] where P=(Fo^2^+2Fc^2^)/3'
_refine_ls_weighting_scheme calc
_refine_ls_wR_factor_gt 0.0724
_refine_ls_wR_factor_ref 0.0779
_reflns_number_gt 5627
_reflns_number_total 6667
_reflns_threshold_expression >2sigma(I)
_cod_data_source_file om200968x_si_002.cif
_cod_data_source_block 2
_cod_depositor_comments
;
The following automatic conversions were performed:

'_symmetry_cell_setting' value 'Monoclinic' changed to 'monoclinic'
according to /home/saulius/struct/CIF-dictionaries/cif_core.dic
dictionary named 'cif_core.dic' version 2.4.1 from 2010-06-29.

Automatic conversion script
Id: cif_fix_values 1715 2011-07-08 13:25:40Z adriana 
;
_cod_original_cell_volume 3950.4(6)
_cod_original_sg_symbol_H-M P2(1)/c
_cod_database_code 4067969

loop_
_symmetry_equiv_pos_as_xyz
'x, y, z'
'-x, y+1/2, -z+1/2'
'-x, -y, -z'
'x, -y-1/2, z-1/2'

loop_
_atom_site_label
_atom_site_type_symbol
_atom_site_fract_x
_atom_site_fract_y
_atom_site_fract_z
_atom_site_U_iso_or_equiv
_atom_site_adp_type
_atom_site_occupancy
_atom_site_symmetry_multiplicity
_atom_site_calc_flag
_atom_site_refinement_flags
_atom_site_disorder_assembly
_atom_site_disorder_group
As1 As 0.88796(3) 0.811983(18) 0.655810(13) 0.03278(10) Uani 1 1 d . . .
Ge1 Ge 0.91672(3) 0.602894(19) 0.686292(14) 0.03477(10) Uani 1 1 d . . .
C1 C 0.8536(3) 0.70621(18) 0.65538(13) 0.0365(7) Uani 1 1 d . A .
Se1 Se 0.72766(4) 0.63274(2) 0.617160(16) 0.04012(11) Uani 0.89 1 d PU A 1
Se1' Se 0.6664(3) 0.6727(2) 0.59820(18) 0.0538(9) Uani 0.11 1 d PU A 2
Se2' Se 0.7185(4) 0.5338(2) 0.6112(2) 0.0863(13) Uani 0.11 1 d PU A 2
C2 C 0.8830(3) 0.5745(2) 0.76413(14) 0.0431(8) Uani 1 1 d . A .
C3 C 1.0045(4) 0.6022(3) 0.80647(16) 0.0618(10) Uani 1 1 d . . .
H3A H 0.9967 0.5850 0.8457 0.093 Uiso 1 1 calc R A .
H3B H 1.0115 0.6616 0.8052 0.093 Uiso 1 1 calc R . .
H3C H 1.0829 0.5777 0.7956 0.093 Uiso 1 1 calc R . .
C4 C 0.8661(4) 0.4830(2) 0.76865(17) 0.0609(10) Uani 1 1 d . . .
H4A H 0.8560 0.4689 0.8081 0.091 Uiso 1 1 calc R A .
H4B H 0.9433 0.4554 0.7590 0.091 Uiso 1 1 calc R . .
H4C H 0.7882 0.4658 0.7417 0.091 Uiso 1 1 calc R . .
C5 C 0.7608(4) 0.6185(3) 0.77598(18) 0.0655(11) Uani 1 1 d . . .
H5A H 0.6860 0.6036 0.7464 0.098 Uiso 1 1 calc R A .
H5B H 0.7748 0.6774 0.7751 0.098 Uiso 1 1 calc R . .
H5C H 0.7431 0.6027 0.8141 0.098 Uiso 1 1 calc R . .
C6 C 1.0687(3) 0.55283(19) 0.66096(12) 0.0354(7) Uani 1 1 d . A .
C7 C 1.1884(3) 0.5958(2) 0.66749(13) 0.0406(7) Uani 1 1 d . . .
C8 C 1.2944(3) 0.5596(3) 0.64828(15) 0.0592(10) Uani 1 1 d . A .
H8 H 1.3749 0.5883 0.6525 0.071 Uiso 1 1 calc R . .
C9 C 1.2863(4) 0.4833(3) 0.62332(17) 0.0772(14) Uani 1 1 d . . .
C10 C 1.1693(4) 0.4428(3) 0.61795(18) 0.0707(12) Uani 1 1 d . A .
H10 H 1.1628 0.3903 0.6009 0.085 Uiso 1 1 calc R . .
C11 C 1.0598(3) 0.4750(2) 0.63633(15) 0.0481(8) Uani 1 1 d . . .
C12 C 1.2058(3) 0.6798(2) 0.69413(15) 0.0472(8) Uani 1 1 d . A .
H12 H 1.1220 0.6948 0.7070 0.057 Uiso 1 1 calc R . .
C13 C 1.2323(4) 0.7434(3) 0.65008(18) 0.0688(12) Uani 1 1 d . . .
H13A H 1.3160 0.7314 0.6378 0.103 Uiso 1 1 calc R A .
H13B H 1.2361 0.7975 0.6677 0.103 Uiso 1 1 calc R . .
H13C H 1.1619 0.7419 0.6165 0.103 Uiso 1 1 calc R . .
C14 C 1.3140(4) 0.6815(2) 0.74730(16) 0.0626(11) Uani 1 1 d . . .
H14A H 1.3975 0.6664 0.7361 0.094 Uiso 1 1 calc R A .
H14B H 1.2930 0.6428 0.7761 0.094 Uiso 1 1 calc R . .
H14C H 1.3207 0.7364 0.7638 0.094 Uiso 1 1 calc R . .
C15 C 1.4052(5) 0.4483(4) 0.6013(2) 0.1032(14) Uani 0.342(8) 1 d PDU A 1
H15 H 1.3595 0.3986 0.5836 0.124 Uiso 0.342(8) 1 calc PR A 1
C16 C 1.4222(15) 0.4844(12) 0.5480(5) 0.093(3) Uani 0.342(8) 1 d PDU A 1
H16A H 1.4933 0.4567 0.5332 0.140 Uiso 0.342(8) 1 calc PR A 1
H16B H 1.4441 0.5421 0.5542 0.140 Uiso 0.342(8) 1 calc PR A 1
H16C H 1.3410 0.4793 0.5200 0.140 Uiso 0.342(8) 1 calc PR A 1
C17 C 1.502(2) 0.4056(14) 0.6404(8) 0.099(3) Uani 0.342(8) 1 d PDU A 1
H17A H 1.4704 0.3507 0.6465 0.148 Uiso 0.342(8) 1 calc PR A 1
H17B H 1.5193 0.4346 0.6773 0.148 Uiso 0.342(8) 1 calc PR A 1
H17C H 1.5828 0.4021 0.6242 0.148 Uiso 0.342(8) 1 calc PR A 1
C15' C 1.4052(5) 0.4483(4) 0.6013(2) 0.1032(14) Uani 0.66 1 d PDU A 2
H15' H 1.4335 0.5022 0.5879 0.124 Uiso 0.658(8) 1 calc PR A 2
C16' C 1.3877(8) 0.4139(7) 0.5471(3) 0.098(2) Uani 0.658(8) 1 d PDU A 2
H16D H 1.3168 0.4421 0.5218 0.148 Uiso 0.658(8) 1 calc PR A 2
H16E H 1.3650 0.3563 0.5498 0.148 Uiso 0.658(8) 1 calc PR A 2
H16F H 1.4687 0.4187 0.5312 0.148 Uiso 0.658(8) 1 calc PR A 2
C17' C 1.5218(8) 0.4386(6) 0.6459(4) 0.077(2) Uani 0.658(8) 1 d PDU A 2
H17D H 1.5003 0.4046 0.6772 0.115 Uiso 0.658(8) 1 calc PR A 2
H17E H 1.5515 0.4921 0.6613 0.115 Uiso 0.658(8) 1 calc PR A 2
H17F H 1.5916 0.4126 0.6291 0.115 Uiso 0.658(8) 1 calc PR A 2
C18 C 0.9318(4) 0.4275(2) 0.62632(18) 0.0621(10) Uani 1 1 d . A .
H18 H 0.8699 0.4563 0.6478 0.074 Uiso 1 1 calc R . .
C19 C 0.9463(6) 0.3408(3) 0.6493(2) 0.0891(15) Uani 1 1 d . . .
H19A H 1.0025 0.3099 0.6276 0.134 Uiso 1 1 calc R A .
H19B H 0.8600 0.3150 0.6448 0.134 Uiso 1 1 calc R . .
H19C H 0.9858 0.3417 0.6902 0.134 Uiso 1 1 calc R . .
C20 C 0.8709(5) 0.4292(3) 0.5619(2) 0.0795(13) Uani 1 1 d . . .
H20A H 0.8583 0.4858 0.5490 0.119 Uiso 1 1 calc R A .
H20B H 0.7862 0.4013 0.5562 0.119 Uiso 1 1 calc R . .
H20C H 0.9294 0.4017 0.5395 0.119 Uiso 1 1 calc R . .
C21 C 0.7382(3) 0.84781(16) 0.59644(12) 0.0283(6) Uani 1 1 d . . .
C22 C 0.6169(3) 0.86894(16) 0.61281(12) 0.0290(6) Uani 1 1 d . . .
C23 C 0.5058(3) 0.86910(17) 0.57024(13) 0.0325(6) Uani 1 1 d . . .
H23 H 0.4238 0.8808 0.5812 0.039 Uiso 1 1 calc R . .
C24 C 0.5086(3) 0.85313(17) 0.51260(12) 0.0323(6) Uani 1 1 d . . .
C25 C 0.6306(3) 0.84304(19) 0.49755(13) 0.0352(7) Uani 1 1 d . . .
H25 H 0.6356 0.8367 0.4578 0.042 Uiso 1 1 calc R . .
C26 C 0.7468(3) 0.84156(18) 0.53741(12) 0.0324(6) Uani 1 1 d . . .
C27 C 0.6023(3) 0.89418(18) 0.67496(13) 0.0368(7) Uani 1 1 d . . .
C28 C 0.7102(4) 0.9539(2) 0.69999(15) 0.0516(9) Uani 1 1 d . . .
H28A H 0.7953 0.9265 0.7045 0.077 Uiso 1 1 calc R . .
H28B H 0.6948 0.9731 0.7377 0.077 Uiso 1 1 calc R . .
H28C H 0.7097 1.0003 0.6738 0.077 Uiso 1 1 calc R . .
C29 C 0.6022(4) 0.8193(2) 0.71388(15) 0.0508(9) Uani 1 1 d . . .
H29A H 0.6879 0.7927 0.7187 0.076 Uiso 1 1 calc R . .
H29B H 0.5345 0.7811 0.6961 0.076 Uiso 1 1 calc R . .
H29C H 0.5839 0.8362 0.7517 0.076 Uiso 1 1 calc R . .
C30 C 0.4724(3) 0.9397(2) 0.67523(15) 0.0487(8) Uani 1 1 d . . .
H30A H 0.4714 0.9620 0.7138 0.073 Uiso 1 1 calc R . .
H30B H 0.3990 0.9020 0.6650 0.073 Uiso 1 1 calc R . .
H30C H 0.4642 0.9842 0.6471 0.073 Uiso 1 1 calc R . .
C31 C 0.3812(3) 0.8500(2) 0.46879(13) 0.0398(7) Uani 1 1 d . . .
C32 C 0.2944(3) 0.7826(2) 0.48699(16) 0.0557(9) Uani 1 1 d . . .
H32A H 0.3404 0.7304 0.4881 0.084 Uiso 1 1 calc R . .
H32B H 0.2126 0.7794 0.4591 0.084 Uiso 1 1 calc R . .
H32C H 0.2747 0.7948 0.5254 0.084 Uiso 1 1 calc R . .
C33 C 0.3081(4) 0.9314(2) 0.46809(18) 0.0607(10) Uani 1 1 d . . .
H33A H 0.2902 0.9432 0.5069 0.091 Uiso 1 1 calc R . .
H33B H 0.2254 0.9281 0.4409 0.091 Uiso 1 1 calc R . .
H33C H 0.3622 0.9749 0.4561 0.091 Uiso 1 1 calc R . .
C34 C 0.4040(4) 0.8315(3) 0.40792(15) 0.0683(12) Uani 1 1 d . . .
H34A H 0.4592 0.8740 0.3954 0.102 Uiso 1 1 calc R . .
H34B H 0.3198 0.8299 0.3816 0.102 Uiso 1 1 calc R . .
H34C H 0.4477 0.7787 0.4075 0.102 Uiso 1 1 calc R . .
C35 C 0.8773(3) 0.8354(2) 0.51350(13) 0.0422(8) Uani 1 1 d . . .
C36 C 0.8587(4) 0.8614(3) 0.44963(16) 0.0687(12) Uani 1 1 d . . .
H36A H 0.8014 0.8223 0.4260 0.103 Uiso 1 1 calc R . .
H36B H 0.9438 0.8628 0.4370 0.103 Uiso 1 1 calc R . .
H36C H 0.8188 0.9156 0.4453 0.103 Uiso 1 1 calc R . .
C37 C 0.9280(3) 0.7476(2) 0.51644(16) 0.0498(9) Uani 1 1 d . . .
H37A H 0.9441 0.7293 0.5567 0.075 Uiso 1 1 calc R . .
H37B H 1.0096 0.7451 0.5008 0.075 Uiso 1 1 calc R . .
H37C H 0.8625 0.7123 0.4937 0.075 Uiso 1 1 calc R . .
C38 C 0.9811(3) 0.8940(2) 0.54587(16) 0.0485(8) Uani 1 1 d . . .
H38A H 0.9429 0.9483 0.5473 0.073 Uiso 1 1 calc R . .
H38B H 1.0561 0.8967 0.5256 0.073 Uiso 1 1 calc R . .
H38C H 1.0102 0.8741 0.5853 0.073 Uiso 1 1 calc R . .

loop_
_atom_site_aniso_label
_atom_site_aniso_U_11
_atom_site_aniso_U_22
_atom_site_aniso_U_33
_atom_site_aniso_U_23
_atom_site_aniso_U_13
_atom_site_aniso_U_12
As1 0.03259(17) 0.03141(17) 0.03235(17) 0.00281(12) -0.00004(12) -0.00229(12)
Ge1 0.03686(18) 0.02948(17) 0.03907(19) 0.00648(13) 0.00965(14) 0.00172(13)
C1 0.0399(17) 0.0365(17) 0.0341(16) 0.0054(13) 0.0097(13) 0.0023(13)
Se1 0.0372(2) 0.0371(2) 0.0426(2) -0.00179(17) -0.00288(17) -0.00549(17)
Se1' 0.0372(17) 0.0399(18) 0.078(2) -0.0025(17) -0.0076(17) -0.0034(15)
Se2' 0.058(2) 0.053(2) 0.134(3) -0.009(2) -0.021(2) -0.0091(17)
C2 0.0477(19) 0.0420(18) 0.0427(19) 0.0104(15) 0.0159(15) 0.0068(15)
C3 0.066(3) 0.079(3) 0.041(2) -0.0038(19) 0.0127(18) 0.000(2)
C4 0.076(3) 0.048(2) 0.062(2) 0.0201(19) 0.021(2) 0.0004(19)
C5 0.066(3) 0.074(3) 0.065(3) 0.027(2) 0.036(2) 0.027(2)
C6 0.0365(16) 0.0406(17) 0.0283(16) 0.0028(13) 0.0034(12) 0.0019(13)
C7 0.0383(17) 0.056(2) 0.0277(16) 0.0059(14) 0.0049(13) -0.0003(15)
C8 0.0354(19) 0.105(3) 0.038(2) -0.001(2) 0.0069(15) 0.0017(19)
C9 0.054(3) 0.129(4) 0.046(2) -0.027(3) 0.0020(18) 0.037(3)
C10 0.064(3) 0.080(3) 0.063(3) -0.034(2) -0.002(2) 0.022(2)
C11 0.052(2) 0.046(2) 0.0429(19) -0.0106(16) -0.0007(15) 0.0067(16)
C12 0.0440(19) 0.051(2) 0.047(2) 0.0097(16) 0.0072(15) -0.0134(15)
C13 0.053(2) 0.078(3) 0.071(3) 0.033(2) -0.0010(19) -0.018(2)
C14 0.073(3) 0.061(2) 0.048(2) 0.0051(18) -0.0068(19) -0.024(2)
C15 0.080(2) 0.157(3) 0.074(2) -0.027(2) 0.0164(19) 0.040(2)
C16 0.080(5) 0.141(6) 0.065(4) -0.018(5) 0.027(4) 0.032(5)
C17 0.085(5) 0.136(6) 0.077(5) -0.009(5) 0.020(4) 0.037(5)
C15' 0.080(2) 0.157(3) 0.074(2) -0.027(2) 0.0164(19) 0.040(2)
C16' 0.077(4) 0.154(5) 0.067(3) -0.032(4) 0.019(3) 0.030(4)
C17' 0.056(3) 0.113(5) 0.063(3) -0.011(4) 0.017(3) 0.015(4)
C18 0.067(2) 0.045(2) 0.072(3) -0.0185(19) 0.003(2) -0.0046(18)
C19 0.124(4) 0.047(2) 0.095(4) -0.014(2) 0.013(3) -0.004(3)
C20 0.077(3) 0.071(3) 0.082(3) -0.027(2) -0.013(2) -0.006(2)
C21 0.0317(15) 0.0234(14) 0.0299(15) 0.0022(12) 0.0060(12) -0.0032(11)
C22 0.0338(15) 0.0230(14) 0.0306(15) 0.0026(12) 0.0070(12) -0.0027(11)
C23 0.0290(15) 0.0302(15) 0.0391(17) 0.0009(13) 0.0081(13) -0.0023(12)
C24 0.0328(15) 0.0307(16) 0.0332(17) 0.0039(12) 0.0049(12) -0.0033(12)
C25 0.0373(16) 0.0421(17) 0.0266(15) 0.0045(13) 0.0066(12) -0.0021(13)
C26 0.0328(16) 0.0320(16) 0.0333(16) 0.0040(13) 0.0087(13) 0.0002(12)
C27 0.0420(17) 0.0348(16) 0.0354(17) -0.0036(13) 0.0114(13) -0.0009(13)
C28 0.058(2) 0.049(2) 0.048(2) -0.0203(17) 0.0080(17) -0.0052(17)
C29 0.062(2) 0.056(2) 0.0393(19) 0.0061(16) 0.0224(16) 0.0049(17)
C30 0.050(2) 0.052(2) 0.048(2) -0.0081(16) 0.0198(16) 0.0095(16)
C31 0.0341(16) 0.0447(18) 0.0382(18) 0.0052(14) -0.0006(13) -0.0066(14)
C32 0.044(2) 0.061(2) 0.059(2) -0.0010(19) -0.0022(17) -0.0169(17)
C33 0.043(2) 0.059(2) 0.073(3) 0.012(2) -0.0089(18) 0.0029(17)
C34 0.052(2) 0.112(4) 0.037(2) -0.003(2) -0.0043(17) -0.006(2)
C35 0.0333(16) 0.060(2) 0.0355(17) 0.0080(15) 0.0122(13) 0.0008(15)
C36 0.048(2) 0.120(4) 0.043(2) 0.022(2) 0.0216(17) 0.005(2)
C37 0.0400(18) 0.062(2) 0.052(2) -0.0103(17) 0.0187(15) 0.0027(16)
C38 0.0390(18) 0.050(2) 0.061(2) 0.0110(17) 0.0195(16) -0.0061(15)

loop_
_atom_type_symbol
_atom_type_description
_atom_type_scat_dispersion_real
_atom_type_scat_dispersion_imag
_atom_type_scat_source
C C 0.0033 0.0016 'International Tables Vol C Tables 4.2.6.8 and 6.1.1.4'
H H 0.0000 0.0000 'International Tables Vol C Tables 4.2.6.8 and 6.1.1.4'
Ge Ge 0.1547 1.8001 'International Tables Vol C Tables 4.2.6.8 and 6.1.1.4'
As As 0.0499 2.0058 'International Tables Vol C Tables 4.2.6.8 and 6.1.1.4'
Se Se -0.0929 2.2259 'International Tables Vol C Tables 4.2.6.8 and 6.1.1.4'

loop_
_geom_angle_atom_site_label_1
_geom_angle_atom_site_label_2
_geom_angle_atom_site_label_3
_geom_angle
C1 As1 C21 98.86(13)
C1 Ge1 C6 119.81(13)
C1 Ge1 C2 117.18(13)
C6 Ge1 C2 117.47(13)
C1 Ge1 Se1 50.89(9)
C6 Ge1 Se1 119.47(9)
C2 Ge1 Se1 115.23(10)
C1 Ge1 Se2' 87.31(13)
C6 Ge1 Se2' 100.67(14)
C2 Ge1 Se2' 105.57(16)
Se1 Ge1 Se2' 36.67(9)
As1 C1 Se1 138.68(18)
As1 C1 Ge1 144.11(18)
Se1 C1 Ge1 77.13(12)
As1 C1 Se1' 113.47(17)
Se1 C1 Se1' 25.47(10)
Ge1 C1 Se1' 102.42(17)
C1 Se1 Ge1 51.98(9)
C1 Se1' Se2' 90.25(19)
Se1' Se2' Ge1 79.05(14)
C4 C2 C5 110.3(3)
C4 C2 C3 109.9(3)
C5 C2 C3 110.9(3)
C4 C2 Ge1 109.8(2)
C5 C2 Ge1 109.9(2)
C3 C2 Ge1 105.9(2)
C11 C6 C7 119.7(3)
C11 C6 Ge1 120.7(2)
C7 C6 Ge1 119.6(2)
C8 C7 C6 118.6(3)
C8 C7 C12 118.6(3)
C6 C7 C12 122.8(3)
C9 C8 C7 122.1(4)
C10 C9 C8 117.9(3)
C10 C9 C15 122.7(5)
C8 C9 C15 119.4(5)
C9 C10 C11 123.0(4)
C10 C11 C6 118.6(3)
C10 C11 C18 119.6(3)
C6 C11 C18 121.7(3)
C7 C12 C13 111.5(3)
C7 C12 C14 112.0(3)
C13 C12 C14 110.4(3)
C16 C15 C17 126.4(12)
C16 C15 C9 111.7(7)
C17 C15 C9 119.1(10)
C19 C18 C11 113.2(4)
C19 C18 C20 111.5(3)
C11 C18 C20 110.0(4)
C26 C21 C22 119.5(3)
C26 C21 As1 119.7(2)
C22 C21 As1 120.2(2)
C23 C22 C21 118.0(3)
C23 C22 C27 118.4(2)
C21 C22 C27 123.7(2)
C24 C23 C22 123.3(3)
C25 C24 C23 116.6(3)
C25 C24 C31 123.2(3)
C23 C24 C31 120.2(3)
C24 C25 C26 123.7(3)
C25 C26 C21 117.8(3)
C25 C26 C35 117.7(3)
C21 C26 C35 124.5(3)
C28 C27 C29 111.2(3)
C28 C27 C30 105.6(3)
C29 C27 C30 107.3(3)
C28 C27 C22 110.6(2)
C29 C27 C22 110.9(2)
C30 C27 C22 111.1(3)
C34 C31 C24 112.6(3)
C34 C31 C32 108.1(3)
C24 C31 C32 108.5(3)
C34 C31 C33 108.7(3)
C24 C31 C33 110.2(3)
C32 C31 C33 108.7(3)
C37 C35 C36 106.8(3)
C37 C35 C38 111.1(3)
C36 C35 C38 105.5(3)
C37 C35 C26 110.9(3)
C36 C35 C26 111.2(3)
C38 C35 C26 111.0(3)

loop_
_geom_bond_atom_site_label_1
_geom_bond_atom_site_label_2
_geom_bond_distance
As1 C1 1.775(3)
As1 C21 1.991(3)
Ge1 C1 1.918(3)
Ge1 C6 1.960(3)
Ge1 C2 1.977(3)
Ge1 Se1 2.3740(5)
Ge1 Se2' 2.719(4)
C1 Se1 1.889(3)
C1 Se1' 2.233(5)
Se1' Se2' 2.356(6)
C2 C4 1.520(5)
C2 C5 1.526(5)
C2 C3 1.535(5)
C6 C11 1.401(4)
C6 C7 1.413(4)
C7 C8 1.392(5)
C7 C12 1.515(5)
C8 C9 1.382(6)
C9 C10 1.371(7)
C9 C15 1.530(6)
C10 C11 1.387(5)
C11 C18 1.524(5)
C12 C13 1.529(5)
C12 C14 1.530(5)
C15 C16 1.424(13)
C15 C17 1.425(14)
C18 C19 1.522(6)
C18 C20 1.538(6)
C21 C26 1.410(4)
C21 C22 1.421(4)
C22 C23 1.391(4)
C22 C27 1.551(4)
C23 C24 1.386(4)
C24 C25 1.381(4)
C24 C31 1.531(4)
C25 C26 1.395(4)
C26 C35 1.555(4)
C27 C28 1.528(4)
C27 C29 1.534(4)
C27 C30 1.543(4)
C31 C34 1.521(5)
C31 C32 1.535(5)
C31 C33 1.537(5)
C35 C37 1.533(5)
C35 C36 1.541(5)
C35 C38 1.544(5)
